data_7116582
loop_
_publ_author_name
'Takashi Kubo'
'Shogo Miyazaki'
'Takuya Kodama'
'Mitsuya Aoba'
'Yasukazu Hirao'
'Hiroyuki Kurata'

_publ_section_title
;
 A facile synthesis of trinaphtho[3.3.3]propellane and its pi-extension
 and the formation of a two-dimensional honeycomb molecular assembly
;
_journal_name_full Chem.Commun.
_journal_page_first 3801
_journal_paper_doi 10.1039/C4cc09883H
_journal_volume 51
_journal_year 2015
_chemical_formula_sum 'C86 H36 Cl12 F6 N6 O6'
_chemical_formula_weight 1788.61
_chemical_name_systematic MeOFAP-F4TCNQ
_chemical_properties_physical Moisture-sensitive
_space_group_IT_number 15
_symmetry_cell_setting monoclinic
_symmetry_space_group_name_Hall '-C 2yc'
_symmetry_space_group_name_H-M 'C 1 2/c 1'
_atom_sites_solution_hydrogens geom
_atom_sites_solution_primary direct
_atom_sites_solution_secondary difmap
_audit_creation_method SHELXL-97
_audit_update_record
;
2014-12-04 deposited with the CCDC.
2015-01-26 downloaded from the CCDC.
;
_cell_angle_alpha 90.00
_cell_angle_beta 107.5521(14)
_cell_angle_gamma 90.00
_cell_formula_units_Z 8
_cell_length_a 37.189(2)
_cell_length_b 25.4108(15)
_cell_length_c 19.2600(10)
_cell_measurement_reflns_used 27171
_cell_measurement_temperature 220
_cell_measurement_theta_max 55.05
_cell_measurement_theta_min 5.96
_cell_volume 17353.4(17)
_computing_molecular_graphics 'Yadokari-XG 2009 (Wakita Nemoto et al., 2009)'
_computing_publication_material 'Yadokari-XG 2009 (Wakita,Nemoto et al., 2009)'
_computing_structure_refinement 'SHELXL-97 (Sheldrick, 1997)'
_diffrn_ambient_temperature 220(2)
_diffrn_measured_fraction_theta_full 0.983
_diffrn_measured_fraction_theta_max 0.983
_diffrn_measurement_device_type 'Rigaku RAXIS-RAPID Imaging Plate'
_diffrn_measurement_method \w
_diffrn_radiation_monochromator graphite
_diffrn_radiation_source 'fine-focus sealed tube'
_diffrn_radiation_type MoK\a
_diffrn_radiation_wavelength 0.71075
_diffrn_reflns_av_R_equivalents 0.1717
_diffrn_reflns_av_sigmaI/netI 0.2063
_diffrn_reflns_limit_h_max 48
_diffrn_reflns_limit_h_min -48
_diffrn_reflns_limit_k_max 32
_diffrn_reflns_limit_k_min -32
_diffrn_reflns_limit_l_max 24
_diffrn_reflns_limit_l_min -24
_diffrn_reflns_number 70997
_diffrn_reflns_theta_full 27.49
_diffrn_reflns_theta_max 27.49
_diffrn_reflns_theta_min 2.98
_exptl_absorpt_coefficient_mu 0.450
_exptl_absorpt_correction_T_max 0.9563
_exptl_absorpt_correction_T_min 0.9153
_exptl_absorpt_correction_type none
_exptl_crystal_colour black
_exptl_crystal_density_diffrn 1.369
_exptl_crystal_density_method 'not measured'
_exptl_crystal_description platelet
_exptl_crystal_F_000 7200
_exptl_crystal_recrystallization_method 'Re-crystallisation from solvent: 1,2-dichloroethane'
_exptl_crystal_size_max 0.20
_exptl_crystal_size_mid 0.20
_exptl_crystal_size_min 0.10
_refine_diff_density_max 0.509
_refine_diff_density_min -0.429
_refine_diff_density_rms 0.103
_refine_ls_extinction_method none
_refine_ls_goodness_of_fit_ref 0.854
_refine_ls_hydrogen_treatment noref
_refine_ls_matrix_type full
_refine_ls_number_parameters 1114
_refine_ls_number_reflns 19555
_refine_ls_number_restraints 0
_refine_ls_restrained_S_all 0.854
_refine_ls_R_factor_all 0.2495
_refine_ls_R_factor_gt 0.1030
_refine_ls_shift/su_max 0.395
_refine_ls_shift/su_mean 0.015
_refine_ls_structure_factor_coef Fsqd
_refine_ls_weighting_details 'calc w=1/[\s^2^(Fo^2^)+(0.1576P)^2^+0.0000P] where P=(Fo^2^+2Fc^2^)/3'
_refine_ls_weighting_scheme calc
_refine_ls_wR_factor_gt 0.2674
_refine_ls_wR_factor_ref 0.3224
_reflns_number_gt 5776
_reflns_number_total 19555
_reflns_threshold_expression >2sigma(I)
_cod_data_source_file c4cc09883h2.cif
_cod_data_source_block xsm2z26
_cod_original_cell_volume 17353.3(17)
_cod_original_sg_symbol_H-M 'C 2/c'
_cod_database_code 7116582

loop_
_symmetry_equiv_pos_as_xyz
'x, y, z'
'-x, y, -z+1/2'
'x+1/2, y+1/2, z'
'-x+1/2, y+1/2, -z+1/2'
'-x, -y, -z'
'x, -y, z-1/2'
'-x+1/2, -y+1/2, -z'
'x+1/2, -y+1/2, z-1/2'

loop_
_atom_site_label
_atom_site_type_symbol
_atom_site_fract_x
_atom_site_fract_y
_atom_site_fract_z
_atom_site_U_iso_or_equiv
_atom_site_adp_type
_atom_site_occupancy
_atom_site_symmetry_multiplicity
_atom_site_calc_flag
_atom_site_refinement_flags
C1 C 0.34728(6) 0.50389(10) 0.14315(12) 0.0489(7) Uani 1 1 d .
C2 C 0.31831(6) 0.50109(10) 0.19657(12) 0.0506(7) Uani 1 1 d .
C3 C 0.31199(6) 0.44263(10) 0.20339(11) 0.0486(7) Uani 1 1 d .
C4 C 0.29225(6) 0.41219(10) 0.23939(12) 0.0554(8) Uani 1 1 d .
H1 H 0.2793 0.4290 0.2682 0.067 Uiso 1 1 calc R
C5 C 0.29098(7) 0.35706(10) 0.23408(12) 0.0575(8) Uani 1 1 d .
H2 H 0.2771 0.3376 0.2587 0.069 Uiso 1 1 calc R
C6 C 0.31034(7) 0.33099(10) 0.19228(12) 0.0556(8) Uani 1 1 d .
C7 C 0.31611(7) 0.27680(10) 0.16960(12) 0.0564(8) Uani 1 1 d .
C8 C 0.30240(7) 0.22814(11) 0.18468(14) 0.0649(9) Uani 1 1 d .
H3 H 0.2870 0.2259 0.2154 0.078 Uiso 1 1 calc R
C9 C 0.31194(7) 0.18346(10) 0.15335(14) 0.0634(9) Uani 1 1 d .
C10 C 0.33529(7) 0.18587(10) 0.10864(14) 0.0642(9) Uani 1 1 d .
C11 C 0.34972(7) 0.23308(11) 0.09499(13) 0.0644(9) Uani 1 1 d .
H4 H 0.3662 0.2343 0.0663 0.077 Uiso 1 1 calc R
C12 C 0.33987(7) 0.27893(10) 0.12378(13) 0.0563(8) Uani 1 1 d .
C13 C 0.34944(6) 0.33501(10) 0.11537(12) 0.0516(7) Uani 1 1 d .
C14 C 0.36974(6) 0.36371(10) 0.08042(12) 0.0552(8) Uani 1 1 d .
H5 H 0.3825 0.3465 0.0517 0.066 Uiso 1 1 calc R
C15 C 0.37171(6) 0.41935(10) 0.08711(12) 0.0526(7) Uani 1 1 d .
H6 H 0.3864 0.4384 0.0637 0.063 Uiso 1 1 calc R
C16 C 0.35251(6) 0.44608(10) 0.12728(11) 0.0483(7) Uani 1 1 d .
C17 C 0.33167(6) 0.41658(10) 0.16271(11) 0.0495(7) Uani 1 1 d .
C18 C 0.33061(6) 0.36278(10) 0.15693(12) 0.0539(8) Uani 1 1 d .
C19 C 0.34181(6) 0.52814(10) 0.26641(12) 0.0492(7) Uani 1 1 d .
C20 C 0.33596(6) 0.54009(10) 0.33248(11) 0.0510(7) Uani 1 1 d .
H7 H 0.3127 0.5320 0.3398 0.061 Uiso 1 1 calc R
C21 C 0.36469(6) 0.56433(10) 0.38909(12) 0.0522(7) Uani 1 1 d .
H8 H 0.3601 0.5720 0.4334 0.063 Uiso 1 1 calc R
C22 C 0.39930(6) 0.57700(9) 0.38068(11) 0.0475(7) Uani 1 1 d .
C23 C 0.43591(6) 0.60017(9) 0.42198(11) 0.0478(7) Uani 1 1 d .
C24 C 0.44888(7) 0.61877(9) 0.49319(12) 0.0507(7) Uani 1 1 d .
H9 H 0.4330 0.6188 0.5229 0.061 Uiso 1 1 calc R
C25 C 0.48544(7) 0.63716(9) 0.51958(12) 0.0490(7) Uani 1 1 d .
C26 C 0.50863(6) 0.63976(10) 0.47331(12) 0.0516(8) Uani 1 1 d .
C27 C 0.49585(6) 0.62275(10) 0.40278(12) 0.0507(7) Uani 1 1 d .
H10 H 0.5113 0.6248 0.3722 0.061 Uiso 1 1 calc R
C28 C 0.45979(6) 0.60240(9) 0.37734(12) 0.0485(7) Uani 1 1 d .
C29 C 0.43910(6) 0.57926(9) 0.30561(11) 0.0457(7) Uani 1 1 d .
C30 C 0.44490(6) 0.56941(10) 0.23874(12) 0.0519(7) Uani 1 1 d .
H11 H 0.4678 0.5793 0.2313 0.062 Uiso 1 1 calc R
C31 C 0.41674(6) 0.54472(10) 0.18196(12) 0.0538(8) Uani 1 1 d .
H12 H 0.4214 0.5377 0.1375 0.065 Uiso 1 1 calc R
C32 C 0.38238(6) 0.53067(9) 0.19079(11) 0.0429(7) Uani 1 1 d .
C33 C 0.37632(6) 0.54184(9) 0.25730(11) 0.0460(7) Uani 1 1 d .
C34 C 0.40452(6) 0.56491(10) 0.31276(11) 0.0480(7) Uani 1 1 d .
C35 C 0.28405(6) 0.53200(10) 0.15247(12) 0.0493(7) Uani 1 1 d .
C36 C 0.24962(6) 0.54420(10) 0.16238(12) 0.0527(7) Uani 1 1 d .
H13 H 0.2441 0.5321 0.2041 0.063 Uiso 1 1 calc R
C37 C 0.22244(7) 0.57504(11) 0.10987(12) 0.0587(8) Uani 1 1 d .
H14 H 0.1995 0.5837 0.1180 0.070 Uiso 1 1 calc R
C38 C 0.22952(6) 0.59224(10) 0.04749(12) 0.0545(8) Uani 1 1 d .
C39 C 0.21086(7) 0.62261(11) -0.01857(13) 0.0593(8) Uani 1 1 d .
C40 C 0.17544(7) 0.64697(10) -0.04118(13) 0.0599(8) Uani 1 1 d .
H15 H 0.1596 0.6462 -0.0114 0.072 Uiso 1 1 calc R
C41 C 0.16419(7) 0.67203(11) -0.10739(14) 0.0642(9) Uani 1 1 d .
C42 C 0.18773(7) 0.67283(11) -0.15230(14) 0.0650(9) Uani 1 1 d .
C43 C 0.22225(7) 0.64880(10) -0.13137(13) 0.0584(8) Uani 1 1 d .
H16 H 0.2376 0.6492 -0.1622 0.070 Uiso 1 1 calc R
C44 C 0.23435(7) 0.62393(10) -0.06467(13) 0.0568(8) Uani 1 1 d .
C45 C 0.26952(6) 0.59500(10) -0.02733(12) 0.0520(7) Uani 1 1 d .
C46 C 0.30375(6) 0.58157(10) -0.03918(13) 0.0551(8) Uani 1 1 d .
H17 H 0.3087 0.5926 -0.0820 0.066 Uiso 1 1 calc R
C47 C 0.33058(6) 0.55173(10) 0.01262(11) 0.0509(7) Uani 1 1 d .
H18 H 0.3532 0.5425 0.0033 0.061 Uiso 1 1 calc R
C48 C 0.32490(6) 0.53525(10) 0.07746(12) 0.0501(7) Uani 1 1 d .
C49 C 0.29096(6) 0.54938(10) 0.08879(12) 0.0517(7) Uani 1 1 d .
C50 C 0.26410(6) 0.57873(11) 0.03844(12) 0.0547(8) Uani 1 1 d .
O1 O 0.29880(5) 0.13468(7) 0.16148(10) 0.0813(6) Uani 1 1 d .
C51 C 0.27566(9) 0.13050(13) 0.20823(17) 0.1050(12) Uani 1 1 d .
H19 H 0.2537 0.1528 0.1901 0.158 Uiso 1 1 calc R
H20 H 0.2899 0.1416 0.2570 0.158 Uiso 1 1 calc R
H21 H 0.2677 0.0943 0.2095 0.158 Uiso 1 1 calc R
O2 O 0.34172(5) 0.13937(8) 0.08013(10) 0.0823(7) Uani 1 1 d .
C52 C 0.36704(9) 0.13878(13) 0.03676(18) 0.1079(12) Uani 1 1 d .
H22 H 0.3913 0.1528 0.0649 0.162 Uiso 1 1 calc R
H23 H 0.3567 0.1602 -0.0064 0.162 Uiso 1 1 calc R
H24 H 0.3702 0.1029 0.0224 0.162 Uiso 1 1 calc R
O3 O 0.50181(4) 0.65510(7) 0.58901(8) 0.0616(5) Uani 1 1 d .
C53 C 0.47879(8) 0.65683(14) 0.63614(13) 0.0882(11) Uani 1 1 d .
H25 H 0.4701 0.6216 0.6421 0.132 Uiso 1 1 calc R
H26 H 0.4572 0.6795 0.6152 0.132 Uiso 1 1 calc R
H27 H 0.4934 0.6706 0.6832 0.132 Uiso 1 1 calc R
O4 O 0.54433(4) 0.65871(7) 0.50633(8) 0.0645(6) Uani 1 1 d .
C54 C 0.56906(7) 0.66282(12) 0.46350(14) 0.0752(10) Uani 1 1 d .
H28 H 0.5585 0.6870 0.4235 0.113 Uiso 1 1 calc R
H29 H 0.5723 0.6284 0.4443 0.113 Uiso 1 1 calc R
H30 H 0.5933 0.6759 0.4933 0.113 Uiso 1 1 calc R
O5 O 0.13099(5) 0.69864(8) -0.13398(10) 0.0843(7) Uani 1 1 d .
C55 C 0.10583(7) 0.69938(14) -0.09185(16) 0.0955(12) Uani 1 1 d .
H31 H 0.1172 0.7183 -0.0469 0.143 Uiso 1 1 calc R
H32 H 0.1004 0.6636 -0.0808 0.143 Uiso 1 1 calc R
H33 H 0.0826 0.7167 -0.1190 0.143 Uiso 1 1 calc R
O6 O 0.17334(5) 0.69904(8) -0.21706(10) 0.0879(7) Uani 1 1 d .
C56 C 0.19402(8) 0.69588(15) -0.26941(14) 0.1123(13) Uani 1 1 d .
H34 H 0.1981 0.6592 -0.2790 0.168 Uiso 1 1 calc R
H35 H 0.2182 0.7134 -0.2501 0.168 Uiso 1 1 calc R
H36 H 0.1797 0.7129 -0.3143 0.168 Uiso 1 1 calc R
F1 F 0.21053(5) 0.29305(7) 0.08235(8) 0.0920(6) Uani 1 1 d .
C57 C 0.22975(8) 0.27213(12) 0.04105(14) 0.0710(9) Uani 1 1 d .
C58 C 0.25031(7) 0.30723(11) 0.00971(13) 0.0654(9) Uani 1 1 d .
C59 C 0.27065(7) 0.28003(12) -0.03227(14) 0.0705(9) Uani 1 1 d .
F2 F 0.29169(5) 0.30875(7) -0.06426(9) 0.0921(6) Uani 1 1 d .
N1 N 0.21436(8) 0.41226(12) 0.09139(15) 0.1135(11) Uani 1 1 d .
C60 C 0.22985(9) 0.38763(13) 0.05917(16) 0.0876(12) Uani 1 1 d .
C61 C 0.25120(8) 0.36090(12) 0.01671(15) 0.0723(10) Uani 1 1 d .
C62 C 0.26946(9) 0.39604(12) -0.01710(16) 0.0821(11) Uani 1 1 d .
N2 N 0.28379(8) 0.42706(11) -0.04306(15) 0.1049(11) Uani 1 1 d .
F3 F 0.43229(4) 0.47654(6) 0.51734(7) 0.0694(5) Uani 1 1 d .
C63 C 0.46589(6) 0.48740(10) 0.50769(12) 0.0528(7) Uani 1 1 d .
C64 C 0.47078(6) 0.47650(10) 0.43959(11) 0.0492(7) Uani 1 1 d .
C65 C 0.50754(7) 0.49136(10) 0.43605(12) 0.0573(8) Uani 1 1 d .
F4 F 0.51547(4) 0.48289(6) 0.37274(7) 0.0734(5) Uani 1 1 d .
N3 N 0.37894(6) 0.42064(10) 0.38624(12) 0.0737(8) Uani 1 1 d .
C66 C 0.40796(7) 0.43585(11) 0.38781(12) 0.0589(8) Uani 1 1 d .
C67 C 0.44419(7) 0.45287(10) 0.38329(12) 0.0531(7) Uani 1 1 d .
C68 C 0.44893(7) 0.43972(10) 0.31314(13) 0.0590(8) Uani 1 1 d .
N4 N 0.45056(7) 0.42760(10) 0.25688(12) 0.0791(8) Uani 1 1 d .
F5 F 0.26880(5) 0.22535(8) 0.37864(10) 0.1119(7) Uani 1 1 d .
C69 C 0.25891(9) 0.23692(13) 0.43917(17) 0.0891(11) Uani 1 1 d .
C70 C 0.22344(8) 0.22087(12) 0.44235(16) 0.0796(10) Uani 1 1 d .
C71 C 0.21676(8) 0.23569(13) 0.50834(18) 0.0877(11) Uani 1 1 d .
F6 F 0.18352(5) 0.22070(8) 0.51912(10) 0.1080(7) Uani 1 1 d .
N5 N 0.20737(9) 0.16400(15) 0.26482(17) 0.1382(14) Uani 1 1 d .
C72 C 0.20432(10) 0.17678(14) 0.3217(2) 0.1038(14) Uani 1 1 d .
C73 C 0.19803(9) 0.19294(13) 0.38830(17) 0.0862(11) Uani 1 1 d .
C74 C 0.16140(9) 0.17710(14) 0.39163(19) 0.0985(13) Uani 1 1 d .
N6 N 0.13251(8) 0.16298(12) 0.38846(16) 0.1142(12) Uani 1 1 d .
Cl1 Cl 0.12106(4) 0.22269(6) 0.09815(7) 0.1718(6) Uani 1 1 d .
C75 C 0.08291(14) 0.23425(18) 0.1330(3) 0.158(2) Uani 1 1 d .
C76 C 0.09483(13) 0.21748(19) 0.2092(2) 0.1452(19) Uani 1 1 d .
Cl2 Cl 0.05112(4) 0.22733(5) 0.23841(7) 0.1659(6) Uani 1 1 d .
Cl3 Cl 0.37910(14) 0.2389(2) 0.3862(2) 0.314(3) Uani 0.50 1 d P
Cl4 Cl 0.36301(6) 0.26691(11) 0.37364(10) 0.1246(9) Uani 0.50 1 d P
C77 C 0.40387(16) 0.2931(2) 0.3205(3) 0.180(2) Uani 1 1 d .
C78 C 0.40136(19) 0.2433(3) 0.3069(4) 0.261(4) Uani 1 1 d .
Cl5 Cl 0.43955(4) 0.26319(7) 0.25242(7) 0.1870(7) Uani 1 1 d .
Cl6 Cl 0.10340(10) 0.38622(14) 0.13187(19) 0.428(2) Uani 1 1 d .
C79 C 0.0574(4) 0.4049(8) 0.2043(5) 1.015(14) Uani 1 1 d .
Cl7 Cl 0.19066(10) 0.48143(14) 0.27039(18) 0.2167(15) Uani 0.50 1 d P
C80 C 0.1820(3) 0.4863(5) 0.3398(4) 0.223(4) Uani 0.50 1 d P
C81 C 0.1961(3) 0.5088(3) 0.3883(4) 0.132(4) Uani 0.50 1 d P
Cl8 Cl 0.14837(9) 0.49653(10) 0.45154(16) 0.1773(11) Uani 0.50 1 d P
C82 C 0.3788(3) 0.0804(5) 0.3013(8) 0.694(8) Uani 1 1 d .
C83 C 0.4228(3) 0.1054(4) 0.2499(5) 0.372(6) Uani 1 1 d .
Cl10 Cl 0.4449(3) 0.0813(4) 0.2303(8) 1.584(16) Uani 1 1 d .
Cl11 Cl 0.45284(10) 0.21602(16) 0.03947(19) 0.2294(17) Uani 0.50 1 d P
Cl12 Cl 0.46940(19) 0.1995(2) 0.1116(3) 0.399(4) Uani 0.50 1 d P
C84 C 0.5025(2) 0.2142(3) 0.0513(5) 0.276(5) Uani 1 1 d .
Cl13 Cl 0.51353(8) 0.20759(14) -0.06671(19) 0.1887(14) Uani 0.50 1 d P
C85 C 0.5000(4) 0.1783(5) 0.0254(6) 0.515(9) Uani 1 1 d .
Cl14 Cl 0.12722(15) 0.4964(3) 0.3608(4) 0.408(4) Uani 0.50 1 d P
Cl15 Cl 0.52731(16) 0.1884(3) -0.0166(3) 0.385(4) Uani 0.50 1 d P
C86 C 0.1759(3) 0.5037(11) 0.3735(6) 0.436(15) Uani 0.50 1 d P
C87 C 0.0928(3) 0.3883(3) 0.2056(4) 0.392(5) Uani 1 1 d .
Cl16 Cl 0.05347(18) 0.4012(2) 0.2816(3) 0.705(5) Uani 1 1 d .
C88 C 0.1675(3) 0.4943(4) 0.3954(7) 0.241(5) Uani 0.50 1 d P
Cl18 Cl 0.20817(10) 0.48536(11) 0.30483(19) 0.1952(13) Uani 0.50 1 d P
Cl19 Cl 0.38303(7) 0.10489(17) 0.40221(19) 0.512(2) Uani 1 1 d .

loop_
_atom_site_aniso_label
_atom_site_aniso_U_11
_atom_site_aniso_U_22
_atom_site_aniso_U_33
_atom_site_aniso_U_23
_atom_site_aniso_U_13
_atom_site_aniso_U_12
C1 0.0470(12) 0.0599(16) 0.0424(11) -0.0009(11) 0.0176(10) 0.0051(12)
C2 0.0486(12) 0.0663(16) 0.0391(11) -0.0021(11) 0.0166(10) -0.0026(12)
C3 0.0480(12) 0.0554(15) 0.0387(12) -0.0044(11) 0.0075(10) -0.0029(12)
C4 0.0543(13) 0.0685(17) 0.0458(12) -0.0052(12) 0.0184(11) -0.0023(13)
C5 0.0579(13) 0.0654(17) 0.0522(13) 0.0000(13) 0.0211(11) -0.0084(13)
C6 0.0555(13) 0.0631(17) 0.0471(13) 0.0015(12) 0.0136(11) -0.0122(13)
C7 0.0601(14) 0.0552(16) 0.0491(13) 0.0010(12) 0.0092(12) -0.0034(13)
C8 0.0674(15) 0.0680(18) 0.0553(14) 0.0000(14) 0.0123(13) -0.0093(15)
C9 0.0719(16) 0.0469(16) 0.0653(16) 0.0017(13) 0.0114(14) -0.0102(14)
C10 0.0691(16) 0.0538(16) 0.0633(15) -0.0049(14) 0.0106(14) -0.0025(14)
C11 0.0655(15) 0.0688(18) 0.0586(15) -0.0042(13) 0.0182(13) -0.0033(14)
C12 0.0518(13) 0.0612(17) 0.0522(14) -0.0008(13) 0.0102(12) -0.0034(13)
C13 0.0480(12) 0.0585(16) 0.0462(12) -0.0065(12) 0.0108(11) -0.0040(12)
C14 0.0543(13) 0.0619(16) 0.0520(13) -0.0039(12) 0.0199(11) -0.0032(13)
C15 0.0483(13) 0.0580(16) 0.0487(13) -0.0005(12) 0.0107(11) -0.0037(12)
C16 0.0413(12) 0.0620(16) 0.0397(12) -0.0028(12) 0.0093(10) -0.0039(12)
C17 0.0486(12) 0.0591(16) 0.0422(12) -0.0021(12) 0.0158(10) -0.0011(12)
C18 0.0551(13) 0.0600(16) 0.0457(13) -0.0031(12) 0.0139(11) -0.0046(13)
C19 0.0464(12) 0.0574(15) 0.0420(12) 0.0023(12) 0.0105(10) 0.0012(12)
C20 0.0498(12) 0.0638(16) 0.0415(12) -0.0003(12) 0.0171(10) -0.0040(12)
C21 0.0563(13) 0.0584(16) 0.0417(12) -0.0022(11) 0.0145(11) 0.0053(12)
C22 0.0465(12) 0.0546(15) 0.0378(11) -0.0003(11) 0.0075(10) 0.0037(12)
C23 0.0540(13) 0.0478(14) 0.0391(12) -0.0008(11) 0.0101(11) -0.0033(12)
C24 0.0544(13) 0.0529(15) 0.0415(12) 0.0007(11) 0.0096(11) 0.0061(12)
C25 0.0533(13) 0.0478(14) 0.0388(12) -0.0024(11) 0.0033(11) -0.0016(12)
C26 0.0420(12) 0.0553(15) 0.0491(13) 0.0007(12) 0.0008(11) 0.0016(12)
C27 0.0474(12) 0.0593(16) 0.0423(12) -0.0017(12) 0.0089(11) -0.0010(12)
C28 0.0513(13) 0.0507(15) 0.0400(12) 0.0020(11) 0.0086(11) 0.0002(12)
C29 0.0470(12) 0.0499(14) 0.0404(11) -0.0006(11) 0.0136(10) -0.0017(11)
C30 0.0407(11) 0.0672(17) 0.0492(12) 0.0030(12) 0.0157(10) -0.0001(12)
C31 0.0504(13) 0.0668(17) 0.0439(12) -0.0032(12) 0.0138(11) -0.0014(13)
C32 0.0449(11) 0.0458(14) 0.0377(11) -0.0031(10) 0.0119(10) -0.0010(11)
C33 0.0458(12) 0.0507(14) 0.0432(11) 0.0007(11) 0.0160(10) 0.0028(11)
C34 0.0476(12) 0.0574(15) 0.0404(12) -0.0029(11) 0.0155(10) -0.0056(12)
C35 0.0487(13) 0.0543(15) 0.0419(12) -0.0083(11) 0.0092(10) -0.0056(12)
C36 0.0518(12) 0.0671(17) 0.0425(12) -0.0049(12) 0.0195(10) -0.0021(13)
C37 0.0490(13) 0.0765(18) 0.0524(13) -0.0088(13) 0.0179(11) 0.0010(13)
C38 0.0511(13) 0.0607(16) 0.0498(13) -0.0027(12) 0.0125(11) 0.0058(13)
C39 0.0562(14) 0.0650(17) 0.0535(14) -0.0018(13) 0.0118(12) 0.0087(13)
C40 0.0559(14) 0.0605(17) 0.0614(15) -0.0050(13) 0.0148(12) 0.0041(13)
C41 0.0607(15) 0.0673(18) 0.0617(15) 0.0083(14) 0.0142(13) 0.0203(14)
C42 0.0683(15) 0.0654(17) 0.0624(15) 0.0147(13) 0.0216(13) 0.0180(14)
C43 0.0609(14) 0.0635(17) 0.0506(13) 0.0059(13) 0.0166(12) 0.0083(14)
C44 0.0533(14) 0.0593(16) 0.0558(14) 0.0016(13) 0.0132(12) 0.0060(13)
C45 0.0495(12) 0.0578(16) 0.0491(12) 0.0051(12) 0.0155(11) 0.0029(12)
C46 0.0532(13) 0.0649(17) 0.0474(13) 0.0000(12) 0.0157(11) -0.0018(13)
C47 0.0460(12) 0.0642(16) 0.0429(12) 0.0005(12) 0.0140(10) 0.0040(12)
C48 0.0441(12) 0.0607(16) 0.0428(12) -0.0002(12) 0.0089(11) 0.0014(12)
C49 0.0496(12) 0.0636(16) 0.0403(12) 0.0010(12) 0.0114(10) -0.0020(13)
C50 0.0537(13) 0.0705(17) 0.0417(12) -0.0009(12) 0.0168(11) 0.0004(13)
O1 0.1027(12) 0.0629(12) 0.0879(11) 0.0056(10) 0.0433(10) -0.0120(11)
C51 0.147(3) 0.077(2) 0.109(2) 0.0045(18) 0.0647(19) -0.022(2)
O2 0.0899(12) 0.0639(12) 0.1008(13) -0.0125(11) 0.0403(10) -0.0075(10)
C52 0.121(2) 0.077(2) 0.150(2) -0.018(2) 0.078(2) -0.005(2)
O3 0.0584(9) 0.0808(12) 0.0424(8) -0.0128(9) 0.0103(8) -0.0097(9)
C53 0.0851(19) 0.134(3) 0.0464(14) -0.0191(17) 0.0207(14) -0.005(2)
O4 0.0511(9) 0.0827(13) 0.0564(9) -0.0109(9) 0.0112(8) -0.0119(9)
C54 0.0677(15) 0.097(2) 0.0655(15) -0.0067(16) 0.0273(13) -0.0196(16)
O5 0.0708(11) 0.1026(15) 0.0810(12) 0.0212(11) 0.0249(10) 0.0351(11)
C55 0.0653(16) 0.133(3) 0.0952(19) 0.032(2) 0.0346(15) 0.0372(18)
O6 0.0835(11) 0.1079(15) 0.0768(11) 0.0344(11) 0.0310(10) 0.0412(11)
C56 0.110(2) 0.168(3) 0.0699(16) 0.0545(19) 0.0444(15) 0.068(2)
F1 0.1081(11) 0.0899(12) 0.0887(10) -0.0071(9) 0.0460(9) -0.0030(10)
C57 0.0697(16) 0.085(2) 0.0552(15) -0.0061(15) 0.0146(13) -0.0082(16)
C58 0.0582(15) 0.080(2) 0.0497(14) -0.0005(14) 0.0040(13) -0.0097(15)
C59 0.0657(16) 0.086(2) 0.0570(15) 0.0057(15) 0.0137(13) -0.0126(16)
F2 0.1029(11) 0.0928(12) 0.0907(10) 0.0041(9) 0.0444(9) -0.0146(10)
N1 0.111(2) 0.118(2) 0.1102(19) -0.0378(18) 0.0311(17) -0.0101(18)
C60 0.091(2) 0.083(2) 0.0682(19) -0.0073(17) -0.0068(18) -0.0212(19)
C61 0.0668(17) 0.074(2) 0.0642(17) -0.0044(16) 0.0024(15) -0.0046(16)
C62 0.084(2) 0.071(2) 0.0772(19) 0.0047(17) 0.0032(17) -0.0166(17)
N2 0.114(2) 0.0837(19) 0.0990(19) -0.0002(16) 0.0057(17) -0.0266(17)
F3 0.0581(8) 0.0981(11) 0.0539(7) -0.0093(8) 0.0197(6) -0.0144(8)
C63 0.0510(13) 0.0638(16) 0.0469(12) 0.0017(12) 0.0200(11) -0.0039(12)
C64 0.0501(12) 0.0559(15) 0.0420(12) 0.0053(11) 0.0147(10) 0.0003(12)
C65 0.0663(14) 0.0615(16) 0.0483(13) 0.0046(12) 0.0235(11) 0.0063(13)
F4 0.0704(8) 0.1066(12) 0.0498(7) -0.0169(8) 0.0280(6) -0.0141(9)
N3 0.0618(13) 0.0878(17) 0.0687(13) -0.0037(13) 0.0153(11) -0.0119(13)
C66 0.0607(15) 0.0679(18) 0.0435(13) -0.0028(13) 0.0090(12) -0.0001(14)
C67 0.0616(14) 0.0495(15) 0.0498(13) 0.0044(12) 0.0191(11) 0.0030(13)
C68 0.0552(14) 0.0597(17) 0.0549(14) 0.0013(13) 0.0059(12) 0.0040(13)
N4 0.0838(15) 0.0949(18) 0.0550(13) -0.0119(13) 0.0157(12) 0.0063(14)
F5 0.1056(12) 0.1335(17) 0.1081(12) -0.0075(12) 0.0495(10) 0.0056(12)
C69 0.094(2) 0.088(2) 0.092(2) -0.0033(18) 0.0383(17) 0.0134(19)
C70 0.0794(17) 0.071(2) 0.0978(19) 0.0111(16) 0.0411(15) 0.0141(16)
C71 0.0865(18) 0.074(2) 0.113(2) 0.0116(18) 0.0463(17) 0.0173(17)
F6 0.0942(11) 0.1197(15) 0.1238(12) 0.0015(12) 0.0536(10) 0.0016(11)
N5 0.126(2) 0.174(3) 0.110(2) -0.041(2) 0.0297(19) 0.015(2)
C72 0.095(2) 0.093(3) 0.118(3) -0.001(2) 0.026(2) 0.012(2)
C73 0.0904(19) 0.080(2) 0.092(2) 0.0100(17) 0.0343(17) 0.0215(18)
C74 0.080(2) 0.095(3) 0.121(2) 0.011(2) 0.0322(19) 0.0063(19)
N6 0.108(2) 0.109(2) 0.130(2) -0.0062(19) 0.0425(18) 0.0028(19)
Cl1 0.1581(9) 0.1807(11) 0.1821(10) -0.0607(9) 0.0593(8) -0.0784(8)
C75 0.178(4) 0.129(3) 0.152(3) -0.056(3) 0.029(3) -0.017(3)
C76 0.142(3) 0.164(4) 0.116(3) -0.031(3) 0.018(3) -0.036(3)
Cl2 0.1740(11) 0.1704(11) 0.1477(9) -0.0617(8) 0.0400(8) -0.0321(9)
Cl3 0.450(5) 0.322(5) 0.214(3) -0.074(3) 0.168(3) -0.064(5)
Cl4 0.0861(11) 0.220(3) 0.0638(10) -0.0202(13) 0.0166(9) -0.0022(14)
C77 0.205(5) 0.135(4) 0.133(4) -0.043(3) -0.050(4) 0.035(4)
C78 0.226(6) 0.214(7) 0.221(6) -0.020(5) -0.119(5) 0.026(5)
Cl5 0.1465(9) 0.2640(16) 0.1391(10) -0.0074(11) 0.0258(8) -0.0736(10)
Cl6 0.497(4) 0.370(4) 0.472(4) 0.011(3) 0.229(3) 0.045(3)
C79 1.494(19) 1.35(4) 0.504(7) -0.535(12) 0.762(8) -0.77(2)
Cl7 0.257(3) 0.209(3) 0.214(2) 0.034(2) 0.116(2) -0.053(2)
C80 0.311(6) 0.281(12) 0.168(4) 0.089(6) 0.207(4) 0.118(8)
C81 0.147(7) 0.108(6) 0.104(6) 0.028(5) -0.018(5) -0.043(5)
Cl8 0.241(2) 0.1093(17) 0.210(2) 0.0216(16) 0.1110(19) 0.0580(17)
C82 0.244(10) 0.763(14) 0.912(17) -0.656(11) -0.069(11) 0.096(10)
C83 0.407(11) 0.307(9) 0.345(10) -0.091(8) 0.029(9) 0.147(8)
Cl10 1.34(2) 0.896(17) 1.75(3) 0.520(18) -0.68(2) -0.264(17)
Cl11 0.209(3) 0.282(4) 0.181(3) -0.002(3) 0.035(2) -0.106(3)
Cl12 0.490(8) 0.298(6) 0.348(7) -0.080(5) 0.035(6) -0.152(6)
C84 0.203(6) 0.204(7) 0.377(10) -0.066(7) 0.022(7) -0.038(5)
Cl13 0.1399(17) 0.207(3) 0.236(3) -0.003(2) 0.0822(18) -0.015(2)
C85 0.78(2) 0.401(13) 0.249(9) -0.104(9) -0.010(12) 0.273(13)
Cl14 0.266(5) 0.396(7) 0.591(8) -0.185(6) 0.175(5) -0.048(5)
Cl15 0.406(6) 0.405(8) 0.441(6) 0.103(6) 0.275(4) 0.070(6)
C86 0.214(7) 0.97(5) 0.196(7) 0.130(13) 0.170(5) -0.054(15)
C87 0.725(11) 0.253(8) 0.334(6) -0.041(6) 0.365(6) 0.085(8)
Cl16 0.790(9) 0.637(8) 0.638(7) 0.260(6) 0.139(8) 0.153(7)
C88 0.202(6) 0.236(8) 0.363(10) 0.218(7) 0.202(7) 0.162(6)
Cl18 0.290(3) 0.1015(17) 0.255(2) 0.0617(17) 0.173(2) 0.0416(19)
Cl19 0.3153(19) 0.668(6) 0.669(4) -0.283(4) 0.324(2) -0.206(3)

loop_
_atom_type_symbol
_atom_type_description
_atom_type_scat_dispersion_real
_atom_type_scat_dispersion_imag
_atom_type_scat_source
C C 0.0033 0.0016 'International Tables Vol C Tables 4.2.6.8 and 6.1.1.4'
H H 0.0000 0.0000 'International Tables Vol C Tables 4.2.6.8 and 6.1.1.4'
F F 0.0171 0.0103 'International Tables Vol C Tables 4.2.6.8 and 6.1.1.4'
N N 0.0061 0.0033 'International Tables Vol C Tables 4.2.6.8 and 6.1.1.4'
O O 0.0106 0.0060 'International Tables Vol C Tables 4.2.6.8 and 6.1.1.4'
Cl Cl 0.1484 0.1585 'International Tables Vol C Tables 4.2.6.8 and 6.1.1.4'

loop_
_geom_angle_atom_site_label_1
_geom_angle_atom_site_label_2
_geom_angle_atom_site_label_3
_geom_angle
_geom_angle_site_symmetry_1
_geom_angle_site_symmetry_3
C32 C1 C48 115.2(2) . .
C32 C1 C16 114.59(18) . .
C48 C1 C16 114.24(18) . .
C32 C1 C2 103.90(17) . .
C48 C1 C2 103.80(17) . .
C16 C1 C2 102.91(18) . .
C3 C2 C35 115.41(19) . .
C3 C2 C19 115.27(18) . .
C35 C2 C19 114.8(2) . .
C3 C2 C1 103.68(19) . .
C35 C2 C1 102.57(17) . .
C19 C2 C1 102.43(17) . .
C4 C3 C17 117.6(2) . .
C4 C3 C2 135.1(2) . .
C17 C3 C2 107.2(2) . .
C3 C4 C5 122.1(2) . .
C3 C4 H1 119.0 . .
C5 C4 H1 119.0 . .
C6 C5 C4 120.2(2) . .
C6 C5 H2 119.9 . .
C4 C5 H2 119.9 . .
C5 C6 C18 116.7(2) . .
C5 C6 C7 139.2(2) . .
C18 C6 C7 104.1(2) . .
C8 C7 C12 119.6(2) . .
C8 C7 C6 131.8(3) . .
C12 C7 C6 108.6(2) . .
C9 C8 C7 118.5(3) . .
C9 C8 H3 120.7 . .
C7 C8 H3 120.7 . .
O1 C9 C8 123.4(3) . .
O1 C9 C10 115.0(2) . .
C8 C9 C10 121.5(2) . .
O2 C10 C11 123.9(3) . .
O2 C10 C9 115.5(2) . .
C11 C10 C9 120.6(3) . .
C10 C11 C12 119.5(3) . .
C10 C11 H4 120.3 . .
C12 C11 H4 120.3 . .
C11 C12 C7 120.2(2) . .
C11 C12 C13 131.3(2) . .
C7 C12 C13 108.5(2) . .
C14 C13 C18 117.3(2) . .
C14 C13 C12 138.7(2) . .
C18 C13 C12 104.0(2) . .
C13 C14 C15 120.6(2) . .
C13 C14 H5 119.7 . .
C15 C14 H5 119.7 . .
C16 C15 C14 121.3(2) . .
C16 C15 H6 119.3 . .
C14 C15 H6 119.3 . .
C15 C16 C17 117.9(2) . .
C15 C16 C1 134.9(2) . .
C17 C16 C1 107.2(2) . .
C18 C17 C3 120.9(2) . .
C18 C17 C16 120.2(2) . .
C3 C17 C16 119.0(2) . .
C17 C18 C13 122.7(2) . .
C17 C18 C6 122.5(2) . .
C13 C18 C6 114.7(2) . .
C20 C19 C33 117.8(2) . .
C20 C19 C2 134.4(2) . .
C33 C19 C2 107.8(2) . .
C19 C20 C21 120.7(2) . .
C19 C20 H7 119.7 . .
C21 C20 H7 119.7 . .
C22 C21 C20 121.6(2) . .
C22 C21 H8 119.2 . .
C20 C21 H8 119.2 . .
C21 C22 C34 116.77(19) . .
C21 C22 C23 140.3(2) . .
C34 C22 C23 102.9(2) . .
C24 C23 C28 119.5(2) . .
C24 C23 C22 130.9(2) . .
C28 C23 C22 109.59(19) . .
C25 C24 C23 119.2(2) . .
C25 C24 H9 120.4 . .
C23 C24 H9 120.4 . .
O3 C25 C24 124.8(2) . .
O3 C25 C26 115.0(2) . .
C24 C25 C26 120.2(2) . .
C27 C26 O4 124.7(2) . .
C27 C26 C25 121.0(2) . .
O4 C26 C25 114.3(2) . .
C26 C27 C28 118.7(2) . .
C26 C27 H10 120.6 . .
C28 C27 H10 120.6 . .
C27 C28 C23 121.4(2) . .
C27 C28 C29 130.8(2) . .
C23 C28 C29 107.82(19) . .
C34 C29 C30 116.96(19) . .
C34 C29 C28 104.4(2) . .
C30 C29 C28 138.7(2) . .
C29 C30 C31 120.7(2) . .
C29 C30 H11 119.6 . .
C31 C30 H11 119.6 . .
C32 C31 C30 121.0(2) . .
C32 C31 H12 119.5 . .
C30 C31 H12 119.5 . .
C31 C32 C33 118.08(19) . .
C31 C32 C1 134.5(2) . .
C33 C32 C1 107.4(2) . .
C34 C33 C19 121.5(2) . .
C34 C33 C32 120.1(2) . .
C19 C33 C32 118.40(19) . .
C33 C34 C29 123.1(2) . .
C33 C34 C22 121.6(2) . .
C29 C34 C22 115.24(19) . .
C36 C35 C49 118.2(2) . .
C36 C35 C2 133.8(2) . .
C49 C35 C2 108.0(2) . .
C35 C36 C37 120.7(2) . .
C35 C36 H13 119.6 . .
C37 C36 H13 119.6 . .
C38 C37 C36 120.7(2) . .
C38 C37 H14 119.6 . .
C36 C37 H14 119.6 . .
C37 C38 C50 117.3(2) . .
C37 C38 C39 139.2(2) . .
C50 C38 C39 103.5(2) . .
C40 C39 C44 119.5(2) . .
C40 C39 C38 130.9(2) . .
C44 C39 C38 109.5(2) . .
C41 C40 C39 119.2(3) . .
C41 C40 H15 120.4 . .
C39 C40 H15 120.4 . .
O5 C41 C40 124.5(3) . .
O5 C41 C42 115.0(2) . .
C40 C41 C42 120.5(2) . .
C43 C42 O6 123.9(3) . .
C43 C42 C41 121.1(2) . .
O6 C42 C41 115.0(2) . .
C42 C43 C44 119.5(3) . .
C42 C43 H16 120.3 . .
C44 C43 H16 120.3 . .
C43 C44 C39 120.2(2) . .
C43 C44 C45 132.1(2) . .
C39 C44 C45 107.7(2) . .
C46 C45 C50 117.4(2) . .
C46 C45 C44 138.8(2) . .
C50 C45 C44 103.8(2) . .
C45 C46 C47 120.1(2) . .
C45 C46 H17 119.9 . .
C47 C46 H17 119.9 . .
C48 C47 C46 122.2(2) . .
C48 C47 H18 118.9 . .
C46 C47 H18 118.9 . .
C47 C48 C49 116.9(2) . .
C47 C48 C1 135.5(2) . .
C49 C48 C1 107.5(2) . .
C50 C49 C48 121.8(2) . .
C50 C49 C35 120.0(2) . .
C48 C49 C35 118.1(2) . .
C49 C50 C38 123.0(2) . .
C49 C50 C45 121.5(2) . .
C38 C50 C45 115.5(2) . .
C9 O1 C51 116.6(2) . .
O1 C51 H19 109.5 . .
O1 C51 H20 109.5 . .
H19 C51 H20 109.5 . .
O1 C51 H21 109.5 . .
H19 C51 H21 109.5 . .
H20 C51 H21 109.5 . .
C10 O2 C52 118.2(2) . .
O2 C52 H22 109.5 . .
O2 C52 H23 109.5 . .
H22 C52 H23 109.5 . .
O2 C52 H24 109.5 . .
H22 C52 H24 109.5 . .
H23 C52 H24 109.5 . .
C25 O3 C53 117.20(19) . .
O3 C53 H25 109.5 . .
O3 C53 H26 109.5 . .
H25 C53 H26 109.5 . .
O3 C53 H27 109.5 . .
H25 C53 H27 109.5 . .
H26 C53 H27 109.5 . .
C26 O4 C54 117.63(18) . .
O4 C54 H28 109.5 . .
O4 C54 H29 109.5 . .
H28 C54 H29 109.5 . .
O4 C54 H30 109.5 . .
H28 C54 H30 109.5 . .
H29 C54 H30 109.5 . .
C41 O5 C55 118.2(2) . .
O5 C55 H31 109.5 . .
O5 C55 H32 109.5 . .
H31 C55 H32 109.5 . .
O5 C55 H33 109.5 . .
H31 C55 H33 109.5 . .
H32 C55 H33 109.5 . .
C42 O6 C56 117.7(2) . .
O6 C56 H34 109.5 . .
O6 C56 H35 109.5 . .
H34 C56 H35 109.5 . .
O6 C56 H36 109.5 . .
H34 C56 H36 109.5 . .
H35 C56 H36 109.5 . .
F1 C57 C59 119.0(3) . 7
F1 C57 C58 117.2(3) . .
C59 C57 C58 123.7(3) 7 .
C61 C58 C57 125.6(3) . .
C61 C58 C59 122.1(3) . .
C57 C58 C59 112.2(3) . .
C57 C59 F2 117.7(3) 7 .
C57 C59 C58 124.0(3) 7 .
F2 C59 C58 118.2(3) . .
N1 C60 C61 174.6(4) . .
C58 C61 C62 126.3(3) . .
C58 C61 C60 121.0(3) . .
C62 C61 C60 112.6(3) . .
N2 C62 C61 176.4(4) . .
C65 C63 F3 117.4(2) 5_666 .
C65 C63 C64 124.3(2) 5_666 .
F3 C63 C64 118.38(19) . .
C67 C64 C63 124.1(2) . .
C67 C64 C65 123.2(2) . .
C63 C64 C65 112.62(19) . .
C63 C65 F4 119.0(2) 5_666 .
C63 C65 C64 123.1(2) 5_666 .
F4 C65 C64 117.91(19) . .
N3 C66 C67 174.7(3) . .
C64 C67 C66 123.3(2) . .
C64 C67 C68 125.2(2) . .
C66 C67 C68 111.4(2) . .
N4 C68 C67 175.6(3) . .
C71 C69 F5 117.9(3) 7_556 .
C71 C69 C70 123.5(3) 7_556 .
F5 C69 C70 118.5(3) . .
C73 C70 C69 124.0(3) . .
C73 C70 C71 123.4(3) . .
C69 C70 C71 112.6(3) . .
C69 C71 F6 117.9(3) 7_556 .
C69 C71 C70 123.9(3) 7_556 .
F6 C71 C70 118.2(3) . .
N5 C72 C73 176.2(4) . .
C70 C73 C72 124.5(3) . .
C70 C73 C74 123.7(3) . .
C72 C73 C74 111.9(3) . .
N6 C74 C73 174.0(4) . .
C76 C75 Cl1 107.3(3) . .
C75 C76 Cl2 103.5(3) . .
Cl4 Cl3 C78 98.5(4) . .
Cl4 Cl3 C77 73.8(4) . .
C78 Cl3 C77 34.9(2) . .
Cl3 Cl4 C77 82.4(4) . .
C78 C77 Cl4 77.2(5) . .
C78 C77 Cl5 64.6(4) . .
Cl4 C77 Cl5 141.8(3) . .
C78 C77 Cl3 59.8(4) . .
Cl4 C77 Cl3 23.78(16) . .
Cl5 C77 Cl3 122.2(3) . .
C77 C78 Cl3 85.3(5) . .
C77 C78 Cl5 81.0(5) . .
Cl3 C78 Cl5 158.7(4) . .
C78 Cl5 C77 34.3(2) . .
C87 C79 Cl16 109.5(9) . .
Cl18 Cl7 C80 64.8(5) . .
Cl18 Cl7 C81 47.8(5) . .
C80 Cl7 C81 21.0(5) . .
C86 C80 C81 42.0(11) . .
C86 C80 C88 22.6(16) . .
C81 C80 C88 56.3(8) . .
C86 C80 Cl18 140.8(17) . .
C81 C80 Cl18 101.8(10) . .
C88 C80 Cl18 157.6(9) . .
C86 C80 Cl7 154(2) . .
C81 C80 Cl7 130.1(11) . .
C88 C80 Cl7 168.9(9) . .
Cl18 C80 Cl7 31.9(3) . .
C86 C80 Cl14 48.9(10) . .
C81 C80 Cl14 90.9(8) . .
C88 C80 Cl14 39.4(5) . .
Cl18 C80 Cl14 160.7(6) . .
Cl7 C80 Cl14 130.0(5) . .
C86 C81 C80 52.8(16) . .
C86 C81 C88 29.2(13) . .
C80 C81 C88 73.4(9) . .
C86 C81 Cl18 95.2(15) . .
C80 C81 Cl18 44.0(7) . .
C88 C81 Cl18 117.1(8) . .
C86 C81 Cl7 77.8(14) . .
C80 C81 Cl7 29.0(6) . .
C88 C81 Cl7 101.8(8) . .
Cl18 C81 Cl7 17.89(16) . .
C88 Cl8 Cl14 54.0(4) . .
C88 Cl8 C86 7.3(9) . .
Cl14 Cl8 C86 54.9(4) . .
Cl12 Cl11 C84 74.8(4) . .
Cl12 Cl11 C85 81.7(5) . .
C84 Cl11 C85 29.5(4) . .
Cl11 Cl12 C84 61.7(4) . .
C85 C84 Cl11 91.3(10) . .
C85 C84 Cl12 97.9(11) . .
Cl11 C84 Cl12 43.5(3) . .
C85 C84 Cl15 50.4(10) . .
Cl11 C84 Cl15 127.4(5) . .
Cl12 C84 Cl15 148.1(5) . .
Cl15 Cl13 C85 41.5(5) . .
C84 C85 Cl15 97.7(13) . .
C84 C85 Cl11 59.1(9) . .
Cl15 C85 Cl11 136.4(8) . .
C84 C85 Cl13 94.9(11) . .
Cl15 C85 Cl13 28.1(3) . .
Cl11 C85 Cl13 111.6(5) . .
C88 Cl14 Cl8 55.1(6) . .
C88 Cl14 C86 20.2(7) . .
Cl8 Cl14 C86 73.6(5) . .
C88 Cl14 C80 36.4(6) . .
Cl8 Cl14 C80 91.3(3) . .
C86 Cl14 C80 21.8(7) . .
Cl13 Cl15 C85 110.4(7) . .
Cl13 Cl15 C84 105.2(6) . .
C85 Cl15 C84 32.0(5) . .
C88 C86 C81 117(2) . .
C88 C86 C80 126(4) . .
C81 C86 C80 85.1(17) . .
C88 C86 Cl14 50.7(13) . .
C81 C86 Cl14 164.9(19) . .
C80 C86 Cl14 109.3(15) . .
C88 C86 Cl8 17(2) . .
C81 C86 Cl8 114.1(14) . .
C80 C86 Cl8 143(2) . .
Cl14 C86 Cl8 51.5(4) . .
C88 C86 Cl18 145(3) . .
C81 C86 Cl18 64.4(13) . .
C80 C86 Cl18 23.9(10) . .
Cl14 C86 Cl18 130.6(9) . .
Cl8 C86 Cl18 161.2(14) . .
C79 C87 Cl6 119.3(7) . .
C86 C88 C81 33.5(12) . .
C86 C88 C80 31(3) . .
C81 C88 C80 50.3(7) . .
C86 C88 Cl14 109.1(16) . .
C81 C88 Cl14 141.7(11) . .
C80 C88 Cl14 104.2(9) . .
C86 C88 Cl8 156(3) . .
C81 C88 Cl8 137.2(11) . .
C80 C88 Cl8 171.9(11) . .
Cl14 C88 Cl8 70.9(6) . .
Cl7 Cl18 C80 83.3(6) . .
Cl7 Cl18 C81 114.3(6) . .
C80 Cl18 C81 34.2(5) . .
Cl7 Cl18 C86 94.3(6) . .
C80 Cl18 C86 15.2(8) . .
C81 Cl18 C86 20.4(5) . .

loop_
_geom_bond_atom_site_label_1
_geom_bond_atom_site_label_2
_geom_bond_distance
_geom_bond_site_symmetry_2
C1 C32 1.512(3) .
C1 C48 1.514(3) .
C1 C16 1.525(3) .
C1 C2 1.701(3) .
C2 C3 1.516(3) .
C2 C35 1.519(3) .
C2 C19 1.529(3) .
C3 C4 1.387(3) .
C3 C17 1.390(3) .
C4 C5 1.404(4) .
C4 H1 0.9400 .
C5 C6 1.398(4) .
C5 H2 0.9400 .
C6 C18 1.412(4) .
C6 C7 1.480(4) .
C7 C8 1.401(4) .
C7 C12 1.426(4) .
C8 C9 1.382(4) .
C8 H3 0.9400 .
C9 O1 1.359(3) .
C9 C10 1.396(4) .
C10 O2 1.354(3) .
C10 C11 1.372(4) .
C11 C12 1.386(4) .
C11 H4 0.9400 .
C12 C13 1.489(4) .
C13 C14 1.364(4) .
C13 C18 1.403(4) .
C14 C15 1.420(3) .
C14 H5 0.9400 .
C15 C16 1.379(3) .
C15 H6 0.9400 .
C16 C17 1.396(3) .
C17 C18 1.371(4) .
C19 C20 1.388(3) .
C19 C33 1.391(3) .
C20 C21 1.417(3) .
C20 H7 0.9400 .
C21 C22 1.383(3) .
C21 H8 0.9400 .
C22 C34 1.413(3) .
C22 C23 1.477(3) .
C23 C24 1.392(3) .
C23 C28 1.411(3) .
C24 C25 1.382(3) .
C24 H9 0.9400 .
C25 O3 1.370(3) .
C25 C26 1.416(4) .
C26 C27 1.367(3) .
C26 O4 1.375(3) .
C27 C28 1.382(3) .
C27 H10 0.9400 .
C28 C29 1.485(3) .
C29 C34 1.383(3) .
C29 C30 1.391(3) .
C30 C31 1.413(3) .
C30 H11 0.9400 .
C31 C32 1.385(3) .
C31 H12 0.9400 .
C32 C33 1.395(3) .
C33 C34 1.381(3) .
C35 C36 1.385(3) .
C35 C49 1.399(3) .
C36 C37 1.429(3) .
C36 H13 0.9400 .
C37 C38 1.377(3) .
C37 H14 0.9400 .
C38 C50 1.392(3) .
C38 C39 1.471(3) .
C39 C40 1.401(3) .
C39 C44 1.421(4) .
C40 C41 1.373(3) .
C40 H15 0.9400 .
C41 O5 1.365(3) .
C41 C42 1.404(4) .
C42 C43 1.368(3) .
C42 O6 1.372(3) .
C43 C44 1.380(3) .
C43 H16 0.9400 .
C44 C45 1.484(3) .
C45 C46 1.402(3) .
C45 C50 1.404(3) .
C46 C47 1.402(3) .
C46 H17 0.9400 .
C47 C48 1.392(3) .
C47 H18 0.9400 .
C48 C49 1.391(3) .
C49 C50 1.382(3) .
O1 C51 1.425(4) .
C51 H19 0.9700 .
C51 H20 0.9700 .
C51 H21 0.9700 .
O2 C52 1.435(4) .
C52 H22 0.9700 .
C52 H23 0.9700 .
C52 H24 0.9700 .
O3 C53 1.424(3) .
C53 H25 0.9700 .
C53 H26 0.9700 .
C53 H27 0.9700 .
O4 C54 1.412(3) .
C54 H28 0.9700 .
C54 H29 0.9700 .
C54 H30 0.9700 .
O5 C55 1.411(3) .
C55 H31 0.9700 .
C55 H32 0.9700 .
C55 H33 0.9700 .
O6 C56 1.443(4) .
C56 H34 0.9700 .
C56 H35 0.9700 .
C56 H36 0.9700 .
F1 C57 1.330(3) .
C57 C59 1.336(4) 7
C57 C58 1.422(4) .
C58 C61 1.370(4) .
C58 C59 1.440(4) .
C59 C57 1.336(4) 7
C59 F2 1.347(3) .
N1 C60 1.151(4) .
C60 C61 1.467(5) .
C61 C62 1.396(4) .
C62 N2 1.147(4) .
F3 C63 1.346(3) .
C63 C65 1.340(3) 5_666
C63 C64 1.405(3) .
C64 C67 1.366(3) .
C64 C65 1.440(3) .
C65 C63 1.340(3) 5_666
C65 F4 1.355(3) .
N3 C66 1.138(3) .
C66 C67 1.443(4) .
C67 C68 1.453(4) .
C68 N4 1.145(3) .
F5 C69 1.356(4) .
C69 C71 1.332(4) 7_556
C69 C70 1.400(4) .
C70 C73 1.374(4) .
C70 C71 1.418(4) .
C71 C69 1.332(4) 7_556
C71 F6 1.368(4) .
N5 C72 1.180(5) .
C72 C73 1.432(5) .
C73 C74 1.440(5) .
C74 N6 1.117(4) .
Cl1 C75 1.767(6) .
C75 C76 1.463(6) .
C76 Cl2 1.890(5) .
Cl3 Cl4 0.913(6) .
Cl3 C78 1.947(9) .
Cl3 C77 2.245(8) .
Cl4 C77 2.175(7) .
C77 C78 1.291(8) .
C77 Cl5 2.260(6) .
C78 Cl5 2.068(8) .
Cl6 C87 1.585(9) .
C79 C87 1.374(18) .
C79 Cl16 1.543(11) .
Cl7 Cl18 0.783(5) .
Cl7 C80 1.471(9) .
Cl7 C81 2.324(9) .
C80 C86 0.87(2) .
C80 C81 1.086(12) .
C80 C88 1.352(15) .
C80 Cl18 1.340(10) .
C80 Cl14 2.208(11) .
C81 C86 0.730(15) .
C81 C88 1.174(14) .
C81 Cl18 1.890(10) .
Cl8 C88 1.464(13) .
Cl8 Cl14 1.686(8) .
Cl8 C86 2.068(12) .
C82 Cl19 2.001(14) .
C83 Cl10 1.174(19) .
Cl11 Cl12 1.403(7) .
Cl11 C84 1.793(8) .
Cl11 C85 2.088(15) .
Cl12 C84 1.966(11) .
C84 C85 1.030(13) .
C84 Cl15 1.928(11) .
Cl13 Cl15 1.064(7) .
Cl13 C85 2.119(14) .
C85 Cl15 1.498(16) .
Cl14 C88 1.445(11) .
Cl14 C86 1.764(12) .
C86 C88 0.644(18) .
C86 Cl18 2.087(14) .

loop_
_geom_torsion_atom_site_label_1
_geom_torsion_atom_site_label_2
_geom_torsion_atom_site_label_3
_geom_torsion_atom_site_label_4
_geom_torsion
_geom_torsion_site_symmetry_1
_geom_torsion_site_symmetry_4
C32 C1 C2 C3 -119.17(18) . .
C48 C1 C2 C3 119.95(18) . .
C16 C1 C2 C3 0.60(19) . .
C32 C1 C2 C35 120.38(19) . .
C48 C1 C2 C35 -0.5(2) . .
C16 C1 C2 C35 -119.84(18) . .
C32 C1 C2 C19 1.1(2) . .
C48 C1 C2 C19 -119.81(19) . .
C16 C1 C2 C19 120.84(18) . .
C35 C2 C3 C4 -70.0(3) . .
C19 C2 C3 C4 67.6(3) . .
C1 C2 C3 C4 178.6(2) . .
C35 C2 C3 C17 110.3(2) . .
C19 C2 C3 C17 -112.1(2) . .
C1 C2 C3 C17 -1.0(2) . .
C17 C3 C4 C5 -1.7(3) . .
C2 C3 C4 C5 178.7(2) . .
C3 C4 C5 C6 0.8(3) . .
C4 C5 C6 C18 0.0(3) . .
C4 C5 C6 C7 -177.6(2) . .
C5 C6 C7 C8 -0.2(5) . .
C18 C6 C7 C8 -177.9(2) . .
C5 C6 C7 C12 179.0(3) . .
C18 C6 C7 C12 1.2(2) . .
C12 C7 C8 C9 -1.1(3) . .
C6 C7 C8 C9 178.0(2) . .
C7 C8 C9 O1 -176.8(2) . .
C7 C8 C9 C10 1.2(4) . .
O1 C9 C10 O2 -0.4(3) . .
C8 C9 C10 O2 -178.6(2) . .
O1 C9 C10 C11 178.7(2) . .
C8 C9 C10 C11 0.5(4) . .
O2 C10 C11 C12 176.6(2) . .
C9 C10 C11 C12 -2.4(4) . .
C10 C11 C12 C7 2.5(3) . .
C10 C11 C12 C13 -176.6(2) . .
C8 C7 C12 C11 -0.7(3) . .
C6 C7 C12 C11 180.0(2) . .
C8 C7 C12 C13 178.5(2) . .
C6 C7 C12 C13 -0.7(2) . .
C11 C12 C13 C14 -0.3(5) . .
C7 C12 C13 C14 -179.5(3) . .
C11 C12 C13 C18 179.1(2) . .
C7 C12 C13 C18 -0.1(2) . .
C18 C13 C14 C15 0.6(3) . .
C12 C13 C14 C15 -180.0(2) . .
C13 C14 C15 C16 -1.7(3) . .
C14 C15 C16 C17 1.4(3) . .
C14 C15 C16 C1 -177.3(2) . .
C32 C1 C16 C15 -69.1(3) . .
C48 C1 C16 C15 67.0(3) . .
C2 C1 C16 C15 178.8(2) . .
C32 C1 C16 C17 112.1(2) . .
C48 C1 C16 C17 -111.8(2) . .
C2 C1 C16 C17 0.0(2) . .
C4 C3 C17 C18 1.8(3) . .
C2 C3 C17 C18 -178.45(19) . .
C4 C3 C17 C16 -178.51(19) . .
C2 C3 C17 C16 1.2(3) . .
C15 C16 C17 C18 -0.1(3) . .
C1 C16 C17 C18 178.88(19) . .
C15 C16 C17 C3 -179.83(19) . .
C1 C16 C17 C3 -0.8(3) . .
C3 C17 C18 C13 178.8(2) . .
C16 C17 C18 C13 -0.9(3) . .
C3 C17 C18 C6 -1.1(3) . .
C16 C17 C18 C6 179.3(2) . .
C14 C13 C18 C17 0.7(3) . .
C12 C13 C18 C17 -178.9(2) . .
C14 C13 C18 C6 -179.51(19) . .
C12 C13 C18 C6 0.9(2) . .
C5 C6 C18 C17 0.1(3) . .
C7 C6 C18 C17 178.5(2) . .
C5 C6 C18 C13 -179.72(19) . .
C7 C6 C18 C13 -1.3(2) . .
C3 C2 C19 C20 -68.7(4) . .
C35 C2 C19 C20 69.1(4) . .
C1 C2 C19 C20 179.5(3) . .
C3 C2 C19 C33 110.3(2) . .
C35 C2 C19 C33 -111.9(2) . .
C1 C2 C19 C33 -1.5(2) . .
C33 C19 C20 C21 -1.4(3) . .
C2 C19 C20 C21 177.5(2) . .
C19 C20 C21 C22 0.2(4) . .
C20 C21 C22 C34 0.4(3) . .
C20 C21 C22 C23 -178.5(3) . .
C21 C22 C23 C24 0.8(5) . .
C34 C22 C23 C24 -178.2(2) . .
C21 C22 C23 C28 -179.0(3) . .
C34 C22 C23 C28 2.0(3) . .
C28 C23 C24 C25 -2.5(3) . .
C22 C23 C24 C25 177.8(2) . .
C23 C24 C25 O3 -178.2(2) . .
C23 C24 C25 C26 3.6(3) . .
O3 C25 C26 C27 179.5(2) . .
C24 C25 C26 C27 -2.0(4) . .
O3 C25 C26 O4 1.6(3) . .
C24 C25 C26 O4 -179.9(2) . .
O4 C26 C27 C28 177.1(2) . .
C25 C26 C27 C28 -0.6(4) . .
C26 C27 C28 C23 1.6(4) . .
C26 C27 C28 C29 -177.2(2) . .
C24 C23 C28 C27 -0.1(4) . .
C22 C23 C28 C27 179.7(2) . .
C24 C23 C28 C29 179.0(2) . .
C22 C23 C28 C29 -1.3(3) . .
C27 C28 C29 C34 178.9(2) . .
C23 C28 C29 C34 -0.1(3) . .
C27 C28 C29 C30 -1.6(5) . .
C23 C28 C29 C30 179.5(3) . .
C34 C29 C30 C31 -1.4(3) . .
C28 C29 C30 C31 179.1(3) . .
C29 C30 C31 C32 1.3(4) . .
C30 C31 C32 C33 0.3(3) . .
C30 C31 C32 C1 -179.1(2) . .
C48 C1 C32 C31 -68.0(3) . .
C16 C1 C32 C31 67.7(3) . .
C2 C1 C32 C31 179.2(3) . .
C48 C1 C32 C33 112.6(2) . .
C16 C1 C32 C33 -111.7(2) . .
C2 C1 C32 C33 -0.2(2) . .
C20 C19 C33 C34 2.2(3) . .
C2 C19 C33 C34 -177.0(2) . .
C20 C19 C33 C32 -179.2(2) . .
C2 C19 C33 C32 1.7(3) . .
C31 C32 C33 C34 -1.8(3) . .
C1 C32 C33 C34 177.8(2) . .
C31 C32 C33 C19 179.6(2) . .
C1 C32 C33 C19 -0.9(3) . .
C19 C33 C34 C29 -179.7(2) . .
C32 C33 C34 C29 1.7(4) . .
C19 C33 C34 C22 -1.7(4) . .
C32 C33 C34 C22 179.7(2) . .
C30 C29 C34 C33 -0.1(4) . .
C28 C29 C34 C33 179.6(2) . .
C30 C29 C34 C22 -178.2(2) . .
C28 C29 C34 C22 1.5(3) . .
C21 C22 C34 C33 0.4(3) . .
C23 C22 C34 C33 179.7(2) . .
C21 C22 C34 C29 178.5(2) . .
C23 C22 C34 C29 -2.2(3) . .
C3 C2 C35 C36 66.1(3) . .
C19 C2 C35 C36 -71.7(3) . .
C1 C2 C35 C36 178.1(3) . .
C3 C2 C35 C49 -112.4(2) . .
C19 C2 C35 C49 109.8(2) . .
C1 C2 C35 C49 -0.4(2) . .
C49 C35 C36 C37 -1.8(3) . .
C2 C35 C36 C37 179.8(2) . .
C35 C36 C37 C38 1.5(4) . .
C36 C37 C38 C50 -0.6(4) . .
C36 C37 C38 C39 179.0(3) . .
C37 C38 C39 C40 0.6(5) . .
C50 C38 C39 C40 -179.8(3) . .
C37 C38 C39 C44 -177.3(3) . .
C50 C38 C39 C44 2.3(3) . .
C44 C39 C40 C41 -0.5(4) . .
C38 C39 C40 C41 -178.2(3) . .
C39 C40 C41 O5 -177.6(2) . .
C39 C40 C41 C42 0.6(4) . .
O5 C41 C42 C43 178.4(2) . .
C40 C41 C42 C43 0.0(4) . .
O5 C41 C42 O6 -1.7(3) . .
C40 C41 C42 O6 179.9(2) . .
O6 C42 C43 C44 179.3(2) . .
C41 C42 C43 C44 -0.8(4) . .
C42 C43 C44 C39 1.0(4) . .
C42 C43 C44 C45 180.0(3) . .
C40 C39 C44 C43 -0.3(4) . .
C38 C39 C44 C43 177.8(2) . .
C40 C39 C44 C45 -179.6(2) . .
C38 C39 C44 C45 -1.4(3) . .
C43 C44 C45 C46 1.9(5) . .
C39 C44 C45 C46 -179.0(3) . .
C43 C44 C45 C50 -179.2(3) . .
C39 C44 C45 C50 -0.1(3) . .
C50 C45 C46 C47 1.8(4) . .
C44 C45 C46 C47 -179.3(3) . .
C45 C46 C47 C48 -1.2(4) . .
C46 C47 C48 C49 0.5(4) . .
C46 C47 C48 C1 -179.7(3) . .
C32 C1 C48 C47 68.5(4) . .
C16 C1 C48 C47 -67.3(4) . .
C2 C1 C48 C47 -178.6(3) . .
C32 C1 C48 C49 -111.7(2) . .
C16 C1 C48 C49 112.5(2) . .
C2 C1 C48 C49 1.3(2) . .
C47 C48 C49 C50 -0.4(4) . .
C1 C48 C49 C50 179.7(2) . .
C47 C48 C49 C35 178.1(2) . .
C1 C48 C49 C35 -1.8(3) . .
C36 C35 C49 C50 1.2(4) . .
C2 C35 C49 C50 180.0(2) . .
C36 C35 C49 C48 -177.4(2) . .
C2 C35 C49 C48 1.4(3) . .
C48 C49 C50 C38 178.3(2) . .
C35 C49 C50 C38 -0.3(4) . .
C48 C49 C50 C45 1.1(4) . .
C35 C49 C50 C45 -177.4(2) . .
C37 C38 C50 C49 -0.1(4) . .
C39 C38 C50 C49 -179.8(2) . .
C37 C38 C50 C45 177.2(2) . .
C39 C38 C50 C45 -2.5(3) . .
C46 C45 C50 C49 -1.7(4) . .
C44 C45 C50 C49 179.0(2) . .
C46 C45 C50 C38 -179.1(2) . .
C44 C45 C50 C38 1.7(3) . .
C8 C9 O1 C51 -3.4(3) . .
C10 C9 O1 C51 178.4(2) . .
C11 C10 O2 C52 4.1(4) . .
C9 C10 O2 C52 -176.8(2) . .
C24 C25 O3 C53 -2.7(3) . .
C26 C25 O3 C53 175.6(2) . .
C27 C26 O4 C54 2.6(4) . .
C25 C26 O4 C54 -179.6(2) . .
C40 C41 O5 C55 -1.9(4) . .
C42 C41 O5 C55 179.8(2) . .
C43 C42 O6 C56 7.3(4) . .
C41 C42 O6 C56 -172.6(2) . .
F1 C57 C58 C61 -1.9(4) . .
C59 C57 C58 C61 179.3(3) 7 .
F1 C57 C58 C59 178.6(2) . .
C59 C57 C58 C59 -0.2(4) 7 .
C61 C58 C59 C57 -179.3(2) . 7
C57 C58 C59 C57 0.2(4) . 7
C61 C58 C59 F2 1.3(3) . .
C57 C58 C59 F2 -179.2(2) . .
C57 C58 C61 C62 -176.0(3) . .
C59 C58 C61 C62 3.4(4) . .
C57 C58 C61 C60 -0.1(4) . .
C59 C58 C61 C60 179.3(2) . .
N1 C60 C61 C58 176(100) . .
N1 C60 C61 C62 -7(3) . .
C58 C61 C62 N2 180(100) . .
C60 C61 C62 N2 4(5) . .
C65 C63 C64 C67 177.2(3) 5_666 .
F3 C63 C64 C67 -3.6(4) . .
C65 C63 C64 C65 -0.8(4) 5_666 .
F3 C63 C64 C65 178.3(2) . .
C67 C64 C65 C63 -177.2(2) . 5_666
C63 C64 C65 C63 0.8(4) . 5_666
C67 C64 C65 F4 2.2(4) . .
C63 C64 C65 F4 -179.7(2) . .
C63 C64 C67 C66 -0.6(4) . .
C65 C64 C67 C66 177.2(2) . .
C63 C64 C67 C68 -178.1(2) . .
C65 C64 C67 C68 -0.2(4) . .
N3 C66 C67 C64 -172(3) . .
N3 C66 C67 C68 5(3) . .
C64 C67 C68 N4 170(4) . .
C66 C67 C68 N4 -7(4) . .
C71 C69 C70 C73 179.5(3) 7_556 .
F5 C69 C70 C73 1.4(5) . .
C71 C69 C70 C71 -1.6(5) 7_556 .
F5 C69 C70 C71 -179.8(3) . .
C73 C70 C71 C69 -179.5(3) . 7_556
C69 C70 C71 C69 1.7(5) . 7_556
C73 C70 C71 F6 1.0(5) . .
C69 C70 C71 F6 -177.8(3) . .
C69 C70 C73 C72 -0.3(5) . .
C71 C70 C73 C72 -179.0(3) . .
C69 C70 C73 C74 -179.3(3) . .
C71 C70 C73 C74 2.0(5) . .
N5 C72 C73 C70 -144(6) . .
N5 C72 C73 C74 35(6) . .
C70 C73 C74 N6 179(100) . .
C72 C73 C74 N6 0(4) . .
Cl1 C75 C76 Cl2 -176.4(2) . .
C78 Cl3 Cl4 C77 -25.0(3) . .
Cl3 Cl4 C77 C78 40.3(4) . .
Cl3 Cl4 C77 Cl5 41.9(5) . .
Cl4 Cl3 C77 C78 -133.2(5) . .
C78 Cl3 C77 Cl4 133.2(5) . .
Cl4 Cl3 C77 Cl5 -150.7(3) . .
C78 Cl3 C77 Cl5 -17.6(3) . .
Cl4 C77 C78 Cl3 -17.55(19) . .
Cl5 C77 C78 Cl3 163.6(3) . .
Cl4 C77 C78 Cl5 178.8(2) . .
Cl3 C77 C78 Cl5 -163.6(3) . .
Cl4 Cl3 C78 C77 45.1(5) . .
Cl4 Cl3 C78 Cl5 95.2(11) . .
C77 Cl3 C78 Cl5 50.1(10) . .
Cl3 C78 Cl5 C77 -50.7(10) . .
Cl4 C77 Cl5 C78 -1.8(3) . .
Cl3 C77 Cl5 C78 16.8(3) . .
Cl18 Cl7 C80 C86 93(3) . .
C81 Cl7 C80 C86 61(3) . .
Cl18 Cl7 C80 C81 32.4(12) . .
Cl18 Cl7 C80 C88 154(6) . .
C81 Cl7 C80 C88 121(7) . .
C81 Cl7 C80 Cl18 -32.4(12) . .
Cl18 Cl7 C80 Cl14 169.5(11) . .
C81 Cl7 C80 Cl14 137(2) . .
C88 C80 C81 C86 -23(2) . .
Cl18 C80 C81 C86 162(3) . .
Cl7 C80 C81 C86 145(3) . .
Cl14 C80 C81 C86 -3(2) . .
C86 C80 C81 C88 23(2) . .
Cl18 C80 C81 C88 -174.6(10) . .
Cl7 C80 C81 C88 168.6(13) . .
Cl14 C80 C81 C88 20.0(6) . .
C86 C80 C81 Cl18 -162(3) . .
C88 C80 C81 Cl18 174.6(10) . .
Cl7 C80 C81 Cl18 -16.8(6) . .
Cl14 C80 C81 Cl18 -165.4(9) . .
C86 C80 C81 Cl7 -145(3) . .
C88 C80 C81 Cl7 -168.6(13) . .
Cl18 C80 C81 Cl7 16.8(6) . .
Cl14 C80 C81 Cl7 -148.6(14) . .
Cl18 Cl7 C81 C86 -167(2) . .
C80 Cl7 C81 C86 -28(2) . .
Cl18 Cl7 C81 C80 -139.1(15) . .
Cl18 Cl7 C81 C88 -150.3(9) . .
C80 Cl7 C81 C88 -11.2(13) . .
C80 Cl7 C81 Cl18 139.1(15) . .
C85 Cl11 Cl12 C84 29.4(4) . .
Cl12 Cl11 C84 C85 100.2(9) . .
C85 Cl11 C84 Cl12 -100.2(9) . .
Cl12 Cl11 C84 Cl15 138.3(7) . .
C85 Cl11 C84 Cl15 38.2(8) . .
Cl11 Cl12 C84 C85 -83.5(9) . .
Cl11 Cl12 C84 Cl15 -88.7(10) . .
Cl11 C84 C85 Cl15 140.4(7) . .
Cl12 C84 C85 Cl15 -176.4(6) . .
Cl12 C84 C85 Cl11 43.2(3) . .
Cl15 C84 C85 Cl11 -140.4(7) . .
Cl11 C84 C85 Cl13 112.3(6) . .
Cl12 C84 C85 Cl13 155.4(5) . .
Cl15 C84 C85 Cl13 -28.1(4) . .
Cl12 Cl11 C85 C84 -73.7(9) . .
Cl12 Cl11 C85 Cl15 -140.1(11) . .
C84 Cl11 C85 Cl15 -66.3(13) . .
Cl12 Cl11 C85 Cl13 -156.3(6) . .
C84 Cl11 C85 Cl13 -82.6(11) . .
Cl15 Cl13 C85 C84 97.1(12) . .
Cl15 Cl13 C85 Cl11 155.8(10) . .
C86 Cl8 Cl14 C88 8.9(11) . .
C88 Cl8 Cl14 C86 -8.9(11) . .
C88 Cl8 Cl14 C80 4.0(6) . .
C86 Cl8 Cl14 C80 12.9(10) . .
C86 C80 Cl14 C88 -30(2) . .
C81 C80 Cl14 C88 -26.7(9) . .
Cl18 C80 Cl14 C88 -158(3) . .
Cl7 C80 Cl14 C88 -175.3(15) . .
C86 C80 Cl14 Cl8 -35(2) . .
C81 C80 Cl14 Cl8 -32.2(8) . .
C88 C80 Cl14 Cl8 -5.5(8) . .
Cl18 C80 Cl14 Cl8 -164(3) . .
Cl7 C80 Cl14 Cl8 179.3(9) . .
C81 C80 Cl14 C86 3(2) . .
C88 C80 Cl14 C86 30(2) . .
Cl18 C80 Cl14 C86 -129(4) . .
Cl7 C80 Cl14 C86 -146(3) . .
C85 Cl13 Cl15 C84 -33.2(6) . .
C84 C85 Cl15 Cl13 -86.1(11) . .
Cl11 C85 Cl15 Cl13 -33.6(13) . .
Cl11 C85 Cl15 C84 52.5(9) . .
Cl13 C85 Cl15 C84 86.1(11) . .
C85 C84 Cl15 Cl13 104.4(11) . .
Cl11 C84 Cl15 Cl13 51.0(8) . .
Cl12 C84 Cl15 Cl13 111.1(10) . .
Cl11 C84 Cl15 C85 -53.4(10) . .
Cl12 C84 Cl15 C85 6.7(11) . .
C80 C81 C86 C88 128(5) . .
Cl18 C81 C86 C88 141(4) . .
Cl7 C81 C86 C88 145(4) . .
C88 C81 C86 C80 -128(5) . .
Cl18 C81 C86 C80 12.5(18) . .
Cl7 C81 C86 C80 16.5(12) . .
C80 C81 C86 Cl14 163(13) . .
C88 C81 C86 Cl14 35(8) . .
Cl18 C81 C86 Cl14 176(11) . .
Cl7 C81 C86 Cl14 180(100) . .
C80 C81 C86 Cl8 147(3) . .
C88 C81 C86 Cl8 18(2) . .
Cl18 C81 C86 Cl8 159.3(16) . .
Cl7 C81 C86 Cl8 163(2) . .
C80 C81 C86 Cl18 -12.5(18) . .
C88 C81 C86 Cl18 -141(4) . .
Cl7 C81 C86 Cl18 4.0(7) . .
C81 C80 C86 C88 -121(4) . .
Cl18 C80 C86 C88 -149(2) . .
Cl7 C80 C86 C88 154(3) . .
Cl14 C80 C86 C88 54.9(19) . .
C88 C80 C86 C81 121(4) . .
Cl18 C80 C86 C81 -29(4) . .
Cl7 C80 C86 C81 -85(3) . .
Cl14 C80 C86 C81 175(3) . .
C81 C80 C86 Cl14 -175(3) . .
C88 C80 C86 Cl14 -54.9(19) . .
Cl18 C80 C86 Cl14 155.9(13) . .
Cl7 C80 C86 Cl14 99(3) . .
C81 C80 C86 Cl8 -124(3) . .
C88 C80 C86 Cl8 -3.9(12) . .
Cl18 C80 C86 Cl8 -153.1(13) . .
Cl7 C80 C86 Cl8 150(2) . .
Cl14 C80 C86 Cl8 51.0(14) . .
C81 C80 C86 Cl18 29(4) . .
C88 C80 C86 Cl18 149(2) . .
Cl7 C80 C86 Cl18 -57(3) . .
Cl14 C80 C86 Cl18 -155.9(13) . .
Cl8 Cl14 C86 C88 22(3) . .
C80 Cl14 C86 C88 -121(4) . .
C88 Cl14 C86 C81 -41(10) . .
Cl8 Cl14 C86 C81 -19(11) . .
C80 Cl14 C86 C81 -162(13) . .
C88 Cl14 C86 C80 121(4) . .
Cl8 Cl14 C86 C80 143(2) . .
C88 Cl14 C86 Cl8 -22(3) . .
C80 Cl14 C86 Cl8 -143(2) . .
C88 Cl14 C86 Cl18 134(4) . .
Cl8 Cl14 C86 Cl18 155.7(19) . .
C80 Cl14 C86 Cl18 12.6(8) . .
Cl14 Cl8 C86 C88 -81(4) . .
C88 Cl8 C86 C81 -105(5) . .
Cl14 Cl8 C86 C81 175(3) . .
C88 Cl8 C86 C80 11(3) . .
Cl14 Cl8 C86 C80 -70(2) . .
C88 Cl8 C86 Cl14 81(4) . .
C88 Cl8 C86 Cl18 -24(4) . .
Cl14 Cl8 C86 Cl18 -104(3) . .
Cl16 C79 C87 Cl6 177.5(8) . .
C80 C86 C88 C81 105(5) . .
Cl14 C86 C88 C81 -169(3) . .
Cl8 C86 C88 C81 -83(6) . .
Cl18 C86 C88 C81 84(4) . .
C81 C86 C88 C80 -105(5) . .
Cl14 C86 C88 C80 86(3) . .
Cl8 C86 C88 C80 172(3) . .
Cl18 C86 C88 C80 -21(2) . .
C81 C86 C88 Cl14 169(3) . .
C80 C86 C88 Cl14 -86(3) . .
Cl8 C86 C88 Cl14 86(4) . .
Cl18 C86 C88 Cl14 -107(2) . .
C81 C86 C88 Cl8 83(6) . .
C80 C86 C88 Cl8 -172(3) . .
Cl14 C86 C88 Cl8 -86(4) . .
Cl18 C86 C88 Cl8 167(2) . .
C80 C81 C88 C86 -41(5) . .
Cl18 C81 C88 C86 -45(5) . .
Cl7 C81 C88 C86 -35(5) . .
C86 C81 C88 C80 41(5) . .
Cl18 C81 C88 C80 -4.2(7) . .
Cl7 C81 C88 C80 5.6(7) . .
C86 C81 C88 Cl14 -17(5) . .
C80 C81 C88 Cl14 -57.6(19) . .
Cl18 C81 C88 Cl14 -61.8(19) . .
Cl7 C81 C88 Cl14 -52.0(19) . .
C86 C81 C88 Cl8 -143(5) . .
C80 C81 C88 Cl8 176.1(14) . .
Cl18 C81 C88 Cl8 171.9(9) . .
Cl7 C81 C88 Cl8 -178.3(10) . .
C81 C80 C88 C86 44(2) . .
Cl18 C80 C88 C86 58(4) . .
Cl7 C80 C88 C86 -84(6) . .
Cl14 C80 C88 C86 -103(3) . .
C86 C80 C88 C81 -44(2) . .
Cl18 C80 C88 C81 14(3) . .
Cl7 C80 C88 C81 -128(6) . .
Cl14 C80 C88 C81 -147.4(11) . .
C86 C80 C88 Cl14 103(3) . .
C81 C80 C88 Cl14 147.4(11) . .
Cl18 C80 C88 Cl14 161(3) . .
Cl7 C80 C88 Cl14 19(6) . .
C86 C80 C88 Cl8 155(7) . .
C81 C80 C88 Cl8 -161(7) . .
Cl18 C80 C88 Cl8 -147(5) . .
Cl7 C80 C88 Cl8 71(10) . .
Cl14 C80 C88 Cl8 52(6) . .
Cl8 Cl14 C88 C86 -154(3) . .
C80 Cl14 C88 C86 32(3) . .
Cl8 Cl14 C88 C81 -145(2) . .
C86 Cl14 C88 C81 10(3) . .
C80 Cl14 C88 C81 42.1(16) . .
Cl8 Cl14 C88 C80 173.3(10) . .
C86 Cl14 C88 C80 -32(3) . .
C86 Cl14 C88 Cl8 154(3) . .
C80 Cl14 C88 Cl8 -173.3(10) . .
Cl14 Cl8 C88 C86 94(4) . .
Cl14 Cl8 C88 C81 148.1(16) . .
C86 Cl8 C88 C81 54(4) . .
Cl14 Cl8 C88 C80 -54(6) . .
C86 Cl8 C88 C80 -148(9) . .
C86 Cl8 C88 Cl14 -94(4) . .
C81 Cl7 Cl18 C80 15.0(6) . .
C80 Cl7 Cl18 C81 -15.0(6) . .
C80 Cl7 Cl18 C86 -10.5(9) . .
C81 Cl7 Cl18 C86 4.5(8) . .
C86 C80 Cl18 Cl7 -136(3) . .
C81 C80 Cl18 Cl7 -155.2(10) . .
C88 C80 Cl18 Cl7 -167(3) . .
Cl14 C80 Cl18 Cl7 -25(3) . .
C86 C80 Cl18 C81 19(2) . .
C88 C80 Cl18 C81 -12(2) . .
Cl7 C80 Cl18 C81 155.2(10) . .
Cl14 C80 Cl18 C81 130(3) . .
C81 C80 Cl18 C86 -19(2) . .
C88 C80 Cl18 C86 -31(3) . .
Cl7 C80 Cl18 C86 136(3) . .
Cl14 C80 Cl18 C86 111(4) . .
C86 C81 Cl18 Cl7 13(2) . .
C80 C81 Cl18 Cl7 27.2(11) . .
C88 C81 Cl18 Cl7 33.0(10) . .
C86 C81 Cl18 C80 -14(2) . .
C88 C81 Cl18 C80 5.8(10) . .
Cl7 C81 Cl18 C80 -27.2(11) . .
C80 C81 Cl18 C86 14(2) . .
C88 C81 Cl18 C86 20(2) . .
Cl7 C81 Cl18 C86 -13(2) . .
C88 C86 Cl18 Cl7 90(3) . .
C81 C86 Cl18 Cl7 -168(2) . .
C80 C86 Cl18 Cl7 44(3) . .
Cl14 C86 Cl18 Cl7 13.2(18) . .
Cl8 C86 Cl18 Cl7 102(2) . .
C88 C86 Cl18 C80 46(4) . .
C81 C86 Cl18 C80 148(4) . .
Cl14 C86 Cl18 C80 -30.5(17) . .
Cl8 C86 Cl18 C80 58(4) . .
C88 C86 Cl18 C81 -102(3) . .
C80 C86 Cl18 C81 -148(4) . .
Cl14 C86 Cl18 C81 -179(4) . .
Cl8 C86 Cl18 C81 -90(2) . .
